data_7150538
loop_
_publ_author_name
'Vautravers, Nicolas R.'
'Andr\'e, Pascal'
'Slawin, A. M. Z.'
'Cole-Hamilton, David J.'

_publ_section_title
;
 Synthesis and characterization of photoluminescent vinylbiphenyl
 decorated polyhedral oligomeric silsesquioxanes
;
_journal_issue 4
_journal_name_full 'Organic &amp; Biomolecular Chemistry'
_journal_page_first 717
_journal_page_last 724
_journal_paper_doi 10.1039/b814496f
_journal_volume 7
_journal_year 2009
_chemical_formula_moiety 'C34 H28 O8'
_chemical_formula_sum 'C34 H28 O8'
_chemical_formula_weight 564.56
_chemical_name_systematic
; 
 ? 
;
_space_group_IT_number 14
_symmetry_cell_setting monoclinic
_symmetry_space_group_name_Hall '-P 2ybc'
_symmetry_space_group_name_H-M 'P 1 21/c 1'
_atom_sites_solution_hydrogens geom
_atom_sites_solution_primary direct
_atom_sites_solution_secondary difmap
_audit_creation_method SHELXL-97
_cell_angle_alpha 90.00
_cell_angle_beta 93.810(4)
_cell_angle_gamma 90.00
_cell_formula_units_Z 2
_cell_length_a 4.7172(6)
_cell_length_b 14.805(2)
_cell_length_c 19.787(3)
_cell_measurement_reflns_used 4611
_cell_measurement_temperature 93(2)
_cell_measurement_theta_max 28.5427
_cell_measurement_theta_min 1.7192
_cell_volume 1378.8(3)
_computing_cell_refinement 'CrystalClear (Rigaku Corp., 2004)'
_computing_data_collection 'CrystalClear (Rigaku Corp., 2004)'
_computing_data_reduction 'CrystalClear (Rigaku Corp., 2004)'
_computing_molecular_graphics 'Bruker SHELXTL'
_computing_publication_material 'Bruker SHELXTL'
_computing_structure_refinement 'SHELXL-97 (Sheldrick, 1997)'
_computing_structure_solution 'SHELXS-97 (Sheldrick, 1990)'
_diffrn_ambient_temperature 93(2)
_diffrn_measured_fraction_theta_full 0.976
_diffrn_measured_fraction_theta_max 0.973
_diffrn_measurement_device_type CCD
_diffrn_measurement_method '\w and \f scans'
_diffrn_radiation_monochromator confocal
_diffrn_radiation_source 'rotating anode'
_diffrn_radiation_type MoK\a
_diffrn_radiation_wavelength 0.71073
_diffrn_reflns_av_R_equivalents 0.0307
_diffrn_reflns_av_sigmaI/netI 0.0318
_diffrn_reflns_limit_h_max 5
_diffrn_reflns_limit_h_min -5
_diffrn_reflns_limit_k_max 17
_diffrn_reflns_limit_k_min -17
_diffrn_reflns_limit_l_max 20
_diffrn_reflns_limit_l_min -23
_diffrn_reflns_number 8788
_diffrn_reflns_theta_full 25.00
_diffrn_reflns_theta_max 25.35
_diffrn_reflns_theta_min 1.72
_exptl_absorpt_coefficient_mu 0.097
_exptl_absorpt_correction_T_max 1.0000
_exptl_absorpt_correction_T_min 0.9330
_exptl_absorpt_correction_type multi-scan
_exptl_absorpt_process_details 'Jacobson, R. (1998) Private communication'
_exptl_crystal_colour Yellow
_exptl_crystal_density_diffrn 1.360
_exptl_crystal_density_method 'not measured'
_exptl_crystal_description Prism
_exptl_crystal_F_000 592
_exptl_crystal_size_max 0.2000
_exptl_crystal_size_mid 0.0300
_exptl_crystal_size_min 0.0300
_refine_diff_density_max 0.203
_refine_diff_density_min -0.196
_refine_diff_density_rms 0.048
_refine_ls_extinction_coef 0.010(3)
_refine_ls_extinction_expression Fc^*^=kFc[1+0.001xFc^2^\l^3^/sin(2\q)]^-1/4^
_refine_ls_extinction_method SHELXL
_refine_ls_goodness_of_fit_ref 1.051
_refine_ls_hydrogen_treatment constr
_refine_ls_matrix_type full
_refine_ls_number_parameters 194
_refine_ls_number_reflns 2459
_refine_ls_number_restraints 0
_refine_ls_restrained_S_all 1.051
_refine_ls_R_factor_all 0.0499
_refine_ls_R_factor_gt 0.0432
_refine_ls_shift/su_max 0.001
_refine_ls_shift/su_mean 0.000
_refine_ls_structure_factor_coef Fsqd
_refine_ls_weighting_details 'calc w=1/[\s^2^(Fo^2^)+(0.0710P)^2^+0.1665P] where P=(Fo^2^+2Fc^2^)/3'
_refine_ls_weighting_scheme calc
_refine_ls_wR_factor_gt 0.1124
_refine_ls_wR_factor_ref 0.1201
_reflns_number_gt 2121
_reflns_number_total 2459
_reflns_threshold_expression >2sigma(I)
_cod_data_source_file b814496f.txt
_cod_data_source_block H3
_cod_depositor_comments
;
The following automatic conversions were performed:
'_symmetry_cell_setting' value 'Monoclinic' changed to 'monoclinic'
according to '/home/saulius/struct/CIF-dictionaries/cif_core.dic'
dictionary named 'cif_core.dic' version 2.4.1 from 2010-06-29.

Automatic conversion script
Id: cif_fix_enum 1527 2010-12-29 10:47:43Z saulius 
;
_cod_original_sg_symbol_H-M P2(1)/c
_cod_database_code 7150538

loop_
_symmetry_equiv_pos_as_xyz
'x, y, z'
'-x, y+1/2, -z+1/2'
'-x, -y, -z'
'x, -y-1/2, z-1/2'

loop_
_atom_site_label
_atom_site_type_symbol
_atom_site_fract_x
_atom_site_fract_y
_atom_site_fract_z
_atom_site_U_iso_or_equiv
_atom_site_adp_type
_atom_site_occupancy
_atom_site_symmetry_multiplicity
_atom_site_calc_flag
_atom_site_refinement_flags
_atom_site_disorder_assembly
_atom_site_disorder_group
C1 C 1.4371(3) 0.51345(9) 0.02738(7) 0.0196(3) Uani 1 1 d . . .
H1A H 1.4855 0.5717 0.0447 0.024 Uiso 1 1 calc R . .
C2 C 1.2309(3) 0.46129(9) 0.06337(7) 0.0196(3) Uani 1 1 d . . .
C3 C 1.1315(3) 0.37637(9) 0.04157(7) 0.0205(3) Uani 1 1 d . . .
H3A H 1.1927 0.3518 0.0007 0.025 Uiso 1 1 calc R . .
C4 C 0.9457(3) 0.32778(9) 0.07874(7) 0.0204(3) Uani 1 1 d . . .
H4A H 0.8831 0.2701 0.0630 0.025 Uiso 1 1 calc R . .
C5 C 0.8477(3) 0.36145(9) 0.13886(7) 0.0189(3) Uani 1 1 d . . .
C6 C 0.9364(3) 0.44797(9) 0.15891(7) 0.0212(3) Uani 1 1 d . . .
H6A H 0.8664 0.4740 0.1984 0.025 Uiso 1 1 calc R . .
C7 C 1.1244(3) 0.49627(9) 0.12220(7) 0.0211(4) Uani 1 1 d . . .
H7A H 1.1827 0.5547 0.1373 0.025 Uiso 1 1 calc R . .
C8 C 0.6636(3) 0.30629(9) 0.18084(7) 0.0196(3) Uani 1 1 d . . .
C9 C 0.4914(3) 0.23724(9) 0.15264(7) 0.0198(3) Uani 1 1 d . . .
H9A H 0.4900 0.2257 0.1054 0.024 Uiso 1 1 calc R . .
C10 C 0.3218(3) 0.18497(9) 0.19250(7) 0.0204(3) Uani 1 1 d . . .
C11 C 0.3221(3) 0.20010(9) 0.26161(7) 0.0224(4) Uani 1 1 d . . .
H11A H 0.2070 0.1643 0.2888 0.027 Uiso 1 1 calc R . .
C12 C 0.4930(3) 0.26836(9) 0.29089(7) 0.0228(4) Uani 1 1 d . . .
C13 C 0.6611(3) 0.32036(9) 0.25057(7) 0.0206(3) Uani 1 1 d . . .
H13A H 0.7771 0.3666 0.2711 0.025 Uiso 1 1 calc R . .
C14 C 0.1380(3) 0.11550(9) 0.15687(8) 0.0222(4) Uani 1 1 d . . .
O14 O 0.1297(2) 0.10065(7) 0.09676(5) 0.0294(3) Uani 1 1 d . . .
O15 O -0.0205(2) 0.07037(7) 0.19973(5) 0.0270(3) Uani 1 1 d . . .
C15 C -0.2090(3) 0.00315(10) 0.16836(9) 0.0298(4) Uani 1 1 d . . .
H15A H -0.3337 0.0316 0.1329 0.045 Uiso 1 1 calc R . .
H15B H -0.3244 -0.0234 0.2026 0.045 Uiso 1 1 calc R . .
H15C H -0.0966 -0.0443 0.1483 0.045 Uiso 1 1 calc R . .
C16 C 0.4907(4) 0.28435(10) 0.36512(8) 0.0292(4) Uani 1 1 d . . .
O16 O 0.3663(3) 0.23790(8) 0.40330(6) 0.0551(4) Uani 1 1 d . . .
O17 O 0.6419(2) 0.35742(7) 0.38517(5) 0.0288(3) Uani 1 1 d . . .
C17 C 0.6588(5) 0.37715(12) 0.45692(8) 0.0460(5) Uani 1 1 d . . .
H17A H 0.4677 0.3757 0.4736 0.069 Uiso 1 1 calc R . .
H17B H 0.7418 0.4372 0.4647 0.069 Uiso 1 1 calc R . .
H17C H 0.7783 0.3319 0.4811 0.069 Uiso 1 1 calc R . .

loop_
_atom_site_aniso_label
_atom_site_aniso_U_11
_atom_site_aniso_U_22
_atom_site_aniso_U_33
_atom_site_aniso_U_23
_atom_site_aniso_U_13
_atom_site_aniso_U_12
C1 0.0205(8) 0.0182(7) 0.0202(7) 0.0020(5) 0.0017(6) -0.0004(5)
C2 0.0178(8) 0.0212(7) 0.0198(7) 0.0033(5) 0.0022(6) 0.0008(6)
C3 0.0220(8) 0.0221(7) 0.0178(7) -0.0005(5) 0.0043(6) 0.0011(6)
C4 0.0229(8) 0.0173(7) 0.0211(8) -0.0014(5) 0.0017(6) -0.0012(5)
C5 0.0182(8) 0.0204(7) 0.0179(7) 0.0021(5) 0.0011(6) 0.0005(5)
C6 0.0229(8) 0.0234(8) 0.0179(7) -0.0017(5) 0.0051(6) 0.0002(6)
C7 0.0228(8) 0.0191(7) 0.0214(8) -0.0007(5) 0.0024(7) -0.0011(5)
C8 0.0198(8) 0.0178(7) 0.0214(7) 0.0026(5) 0.0039(6) 0.0031(5)
C9 0.0203(8) 0.0200(7) 0.0193(7) 0.0019(5) 0.0026(6) 0.0027(6)
C10 0.0197(8) 0.0168(7) 0.0248(8) 0.0026(5) 0.0024(6) 0.0016(5)
C11 0.0224(8) 0.0196(7) 0.0256(8) 0.0059(6) 0.0060(7) 0.0013(6)
C12 0.0269(8) 0.0197(7) 0.0222(8) 0.0035(6) 0.0056(7) 0.0039(6)
C13 0.0214(8) 0.0184(7) 0.0221(8) 0.0011(5) 0.0021(6) 0.0011(6)
C14 0.0210(8) 0.0190(7) 0.0265(8) 0.0055(6) 0.0015(7) 0.0016(6)
O14 0.0340(7) 0.0275(6) 0.0267(6) -0.0005(4) 0.0023(5) -0.0065(5)
O15 0.0256(6) 0.0243(6) 0.0309(6) 0.0060(4) 0.0010(5) -0.0088(4)
C15 0.0259(9) 0.0250(8) 0.0381(10) 0.0013(6) -0.0007(8) -0.0072(6)
C16 0.0410(10) 0.0236(8) 0.0236(8) 0.0043(6) 0.0067(8) -0.0002(7)
O16 0.0994(12) 0.0408(8) 0.0278(7) 0.0008(5) 0.0238(7) -0.0276(7)
O17 0.0410(7) 0.0282(6) 0.0171(6) 0.0009(4) 0.0014(5) -0.0028(5)
C17 0.0813(15) 0.0392(10) 0.0170(8) -0.0011(7) -0.0003(9) -0.0055(10)

loop_
_atom_type_symbol
_atom_type_description
_atom_type_scat_dispersion_real
_atom_type_scat_dispersion_imag
_atom_type_scat_source
C C 0.0033 0.0016 'International Tables Vol C Tables 4.2.6.8 and 6.1.1.4'
H H 0.0000 0.0000 'International Tables Vol C Tables 4.2.6.8 and 6.1.1.4'
O O 0.0106 0.0060 'International Tables Vol C Tables 4.2.6.8 and 6.1.1.4'

loop_
_geom_angle_atom_site_label_1
_geom_angle_atom_site_label_2
_geom_angle_atom_site_label_3
_geom_angle
_geom_angle_site_symmetry_1
_geom_angle_site_symmetry_3
_geom_angle_publ_flag
C1 C1 C2 125.81(16) 3_865 . ?
C1 C1 H1A 117.1 3_865 . ?
C2 C1 H1A 117.1 . . ?
C7 C2 C3 117.26(12) . . ?
C7 C2 C1 119.80(13) . . ?
C3 C2 C1 122.93(12) . . ?
C4 C3 C2 120.95(12) . . ?
C4 C3 H3A 119.5 . . ?
C2 C3 H3A 119.5 . . ?
C3 C4 C5 121.66(13) . . ?
C3 C4 H4A 119.2 . . ?
C5 C4 H4A 119.2 . . ?
C4 C5 C6 117.34(12) . . ?
C4 C5 C8 121.27(12) . . ?
C6 C5 C8 121.36(12) . . ?
C7 C6 C5 121.03(12) . . ?
C7 C6 H6A 119.5 . . ?
C5 C6 H6A 119.5 . . ?
C6 C7 C2 121.64(13) . . ?
C6 C7 H7A 119.2 . . ?
C2 C7 H7A 119.2 . . ?
C13 C8 C9 117.42(12) . . ?
C13 C8 C5 120.95(13) . . ?
C9 C8 C5 121.62(12) . . ?
C10 C9 C8 121.32(13) . . ?
C10 C9 H9A 119.3 . . ?
C8 C9 H9A 119.3 . . ?
C11 C10 C9 120.35(13) . . ?
C11 C10 C14 122.71(12) . . ?
C9 C10 C14 116.91(13) . . ?
C10 C11 C12 119.33(12) . . ?
C10 C11 H11A 120.3 . . ?
C12 C11 H11A 120.3 . . ?
C13 C12 C11 119.86(13) . . ?
C13 C12 C16 121.24(14) . . ?
C11 C12 C16 118.90(12) . . ?
C12 C13 C8 121.72(14) . . ?
C12 C13 H13A 119.1 . . ?
C8 C13 H13A 119.1 . . ?
O14 C14 O15 123.20(14) . . ?
O14 C14 C10 124.81(13) . . ?
O15 C14 C10 111.99(12) . . ?
C14 O15 C15 115.02(12) . . ?
O15 C15 H15A 109.5 . . ?
O15 C15 H15B 109.5 . . ?
H15A C15 H15B 109.5 . . ?
O15 C15 H15C 109.5 . . ?
H15A C15 H15C 109.5 . . ?
H15B C15 H15C 109.5 . . ?
O16 C16 O17 123.19(14) . . ?
O16 C16 C12 124.37(15) . . ?
O17 C16 C12 112.43(12) . . ?
C16 O17 C17 116.53(12) . . ?
O17 C17 H17A 109.5 . . ?
O17 C17 H17B 109.5 . . ?
H17A C17 H17B 109.5 . . ?
O17 C17 H17C 109.5 . . ?
H17A C17 H17C 109.5 . . ?
H17B C17 H17C 109.5 . . ?

loop_
_geom_bond_atom_site_label_1
_geom_bond_atom_site_label_2
_geom_bond_distance
_geom_bond_site_symmetry_2
_geom_bond_publ_flag
C1 C1 1.330(3) 3_865 ?
C1 C2 1.4637(19) . ?
C1 H1A 0.9500 . ?
C2 C7 1.3974(19) . ?
C2 C3 1.400(2) . ?
C3 C4 1.383(2) . ?
C3 H3A 0.9500 . ?
C4 C5 1.3967(19) . ?
C4 H4A 0.9500 . ?
C5 C6 1.397(2) . ?
C5 C8 1.4853(19) . ?
C6 C7 1.3828(19) . ?
C6 H6A 0.9500 . ?
C7 H7A 0.9500 . ?
C8 C13 1.396(2) . ?
C8 C9 1.399(2) . ?
C9 C10 1.3948(19) . ?
C9 H9A 0.9500 . ?
C10 C11 1.386(2) . ?
C10 C14 1.492(2) . ?
C11 C12 1.395(2) . ?
C11 H11A 0.9500 . ?
C12 C13 1.3936(19) . ?
C12 C16 1.489(2) . ?
C13 H13A 0.9500 . ?
C14 O14 1.2077(17) . ?
C14 O15 1.3450(17) . ?
O15 C15 1.4467(18) . ?
C15 H15A 0.9800 . ?
C15 H15B 0.9800 . ?
C15 H15C 0.9800 . ?
C16 O16 1.2030(18) . ?
C16 O17 1.3412(19) . ?
O17 C17 1.4466(18) . ?
C17 H17A 0.9800 . ?
C17 H17B 0.9800 . ?
C17 H17C 0.9800 . ?

loop_
_geom_torsion_atom_site_label_1
_geom_torsion_atom_site_label_2
_geom_torsion_atom_site_label_3
_geom_torsion_atom_site_label_4
_geom_torsion
_geom_torsion_site_symmetry_1
_geom_torsion_site_symmetry_2
_geom_torsion_site_symmetry_3
_geom_torsion_site_symmetry_4
_geom_torsion_publ_flag
C1 C1 C2 C7 177.18(18) 3_865 . . . ?
C1 C1 C2 C3 -2.9(3) 3_865 . . . ?
C7 C2 C3 C4 -2.9(2) . . . . ?
C1 C2 C3 C4 177.24(13) . . . . ?
C2 C3 C4 C5 0.6(2) . . . . ?
C3 C4 C5 C6 2.3(2) . . . . ?
C3 C4 C5 C8 -175.83(13) . . . . ?
C4 C5 C6 C7 -3.0(2) . . . . ?
C8 C5 C6 C7 175.18(13) . . . . ?
C5 C6 C7 C2 0.7(2) . . . . ?
C3 C2 C7 C6 2.2(2) . . . . ?
C1 C2 C7 C6 -177.89(13) . . . . ?
C4 C5 C8 C13 152.98(14) . . . . ?
C6 C5 C8 C13 -25.1(2) . . . . ?
C4 C5 C8 C9 -25.6(2) . . . . ?
C6 C5 C8 C9 156.30(14) . . . . ?
C13 C8 C9 C10 0.6(2) . . . . ?
C5 C8 C9 C10 179.20(12) . . . . ?
C8 C9 C10 C11 -0.5(2) . . . . ?
C8 C9 C10 C14 177.71(12) . . . . ?
C9 C10 C11 C12 0.2(2) . . . . ?
C14 C10 C11 C12 -177.87(13) . . . . ?
C10 C11 C12 C13 -0.1(2) . . . . ?
C10 C11 C12 C16 179.72(13) . . . . ?
C11 C12 C13 C8 0.1(2) . . . . ?
C16 C12 C13 C8 -179.62(13) . . . . ?
C9 C8 C13 C12 -0.4(2) . . . . ?
C5 C8 C13 C12 -179.03(13) . . . . ?
C11 C10 C14 O14 179.42(14) . . . . ?
C9 C10 C14 O14 1.3(2) . . . . ?
C11 C10 C14 O15 -0.56(19) . . . . ?
C9 C10 C14 O15 -178.72(11) . . . . ?
O14 C14 O15 C15 -1.3(2) . . . . ?
C10 C14 O15 C15 178.69(12) . . . . ?
C13 C12 C16 O16 -174.52(16) . . . . ?
C11 C12 C16 O16 5.7(3) . . . . ?
C13 C12 C16 O17 6.0(2) . . . . ?
C11 C12 C16 O17 -173.72(13) . . . . ?
O16 C16 O17 C17 2.2(2) . . . . ?
C12 C16 O17 C17 -178.38(13) . . . . ?
